data_4122693
loop_
_publ_author_name
'Hansen, Kerstin'
'Szilv\'asi, Tibor'
'Blom, Burgert'
'Driess, Matthias'

_publ_section_title
;
 An Amplified Ylidic &quot;Half-Parent&quot; Iminosilane LSi&#x2550;NH.
;
_journal_issue 40
_journal_name_full 'Journal of the American Chemical Society'
_journal_page_first 14207
_journal_paper_doi 10.1021/ja507785z
_journal_volume 136
_journal_year 2014
_chemical_formula_sum 'C36 H51 N5 Si'
_chemical_formula_weight 581.91
_chemical_name_systematic
; 
 ? 
;
_space_group_IT_number 61
_symmetry_cell_setting orthorhombic
_symmetry_space_group_name_Hall '-P 2ac 2ab'
_symmetry_space_group_name_H-M 'P b c a'
_atom_sites_solution_hydrogens geom
_atom_sites_solution_primary direct
_atom_sites_solution_secondary difmap
_audit_creation_method
;
CrysAlisPro, Agilent Technologies,
Version 1.171.36.28 (release 01-02-2013 CrysAlis171 .NET)
(compiled Feb  1 2013,16:14:44)
;
_cell_angle_alpha 90.00
_cell_angle_beta 90.00
_cell_angle_gamma 90.00
_cell_formula_units_Z 8
_cell_length_a 21.7599(4)
_cell_length_b 14.3560(2)
_cell_length_c 21.8626(4)
_cell_measurement_reflns_used 5979
_cell_measurement_temperature 150(2)
_cell_measurement_theta_max 73.8530
_cell_measurement_theta_min 4.0370
_cell_volume 6829.6(2)
_computing_cell_refinement
;
CrysAlisPro, Agilent Technologies,
Version 1.171.36.28 (release 01-02-2013 CrysAlis171 .NET)
(compiled Feb  1 2013,16:14:44)
;
_computing_data_collection
;
CrysAlisPro, Agilent Technologies,
Version 1.171.36.28 (release 01-02-2013 CrysAlis171 .NET)
(compiled Feb  1 2013,16:14:44)
;
_computing_data_reduction
;
CrysAlisPro, Agilent Technologies,
Version 1.171.36.28 (release 01-02-2013 CrysAlis171 .NET)
(compiled Feb  1 2013,16:14:44)
;
_computing_structure_refinement 'SHELXL-97 (Sheldrick, 1997)'
_computing_structure_solution 'SHELXS-97 (Sheldrick, 1990)'
_diffrn_ambient_temperature 150(2)
_diffrn_measured_fraction_theta_full 1.000
_diffrn_measured_fraction_theta_max 1.000
_diffrn_measurement_device_type 'SuperNova, Single source at offset, Atlas'
_diffrn_measurement_method '\w scans'
_diffrn_radiation_monochromator mirror
_diffrn_radiation_source 'SuperNova (Cu) X-ray Source'
_diffrn_radiation_type CuK\a
_diffrn_radiation_wavelength 1.54184
_diffrn_reflns_av_R_equivalents 0.0685
_diffrn_reflns_av_sigmaI/netI 0.0509
_diffrn_reflns_limit_h_max 24
_diffrn_reflns_limit_h_min -26
_diffrn_reflns_limit_k_max 14
_diffrn_reflns_limit_k_min -17
_diffrn_reflns_limit_l_max 26
_diffrn_reflns_limit_l_min -26
_diffrn_reflns_number 26896
_diffrn_reflns_theta_full 67.50
_diffrn_reflns_theta_max 67.50
_diffrn_reflns_theta_min 4.04
_exptl_absorpt_coefficient_mu 0.832
_exptl_absorpt_correction_T_max 1.00000
_exptl_absorpt_correction_T_min 0.16301
_exptl_absorpt_correction_type multi-scan
_exptl_absorpt_process_details
;
CrysAlisPro, Agilent Technologies,
Version 1.171.36.32 (release 02-08-2013 CrysAlis171 .NET)
(compiled Aug  2 2013,16:46:58)
Empirical absorption correction using spherical harmonics,
 implemented in SCALE3 ABSPACK scaling algorithm.
;
_exptl_crystal_colour colourless
_exptl_crystal_density_diffrn 1.132
_exptl_crystal_density_method 'not measured'
_exptl_crystal_description rod
_exptl_crystal_F_000 2528
_exptl_crystal_size_max 0.47
_exptl_crystal_size_mid 0.08
_exptl_crystal_size_min 0.06
_refine_diff_density_max 0.197
_refine_diff_density_min -0.371
_refine_diff_density_rms 0.050
_refine_ls_extinction_method none
_refine_ls_goodness_of_fit_ref 1.028
_refine_ls_hydrogen_treatment mixed
_refine_ls_matrix_type full
_refine_ls_number_parameters 398
_refine_ls_number_reflns 6156
_refine_ls_number_restraints 0
_refine_ls_restrained_S_all 1.028
_refine_ls_R_factor_all 0.0673
_refine_ls_R_factor_gt 0.0468
_refine_ls_shift/su_max 0.000
_refine_ls_shift/su_mean 0.000
_refine_ls_structure_factor_coef Fsqd
_refine_ls_weighting_details 'calc w=1/[\s^2^(Fo^2^)+(0.0585P)^2^+0.7750P] where P=(Fo^2^+2Fc^2^)/3'
_refine_ls_weighting_scheme calc
_refine_ls_wR_factor_gt 0.1099
_refine_ls_wR_factor_ref 0.1235
_reflns_number_gt 4664
_reflns_number_total 6156
_reflns_threshold_expression >2sigma(I)
_cod_data_source_file ja507785z_si_003.cif
_cod_data_source_block c:\dokume~1\cu-429
_cod_depositor_comments 'Adding full bibliography for 4122689--4122694.cif.'
_cod_original_sg_symbol_H-M Pbca
_cod_database_code 4122693

loop_
_symmetry_equiv_pos_as_xyz
'x, y, z'
'-x+1/2, -y, z+1/2'
'x+1/2, -y+1/2, -z'
'-x, y+1/2, -z+1/2'
'-x, -y, -z'
'x-1/2, y, -z-1/2'
'-x-1/2, y-1/2, z'
'x, -y-1/2, z-1/2'

loop_
_atom_site_label
_atom_site_type_symbol
_atom_site_fract_x
_atom_site_fract_y
_atom_site_fract_z
_atom_site_U_iso_or_equiv
_atom_site_adp_type
_atom_site_occupancy
_atom_site_symmetry_multiplicity
_atom_site_calc_flag
_atom_site_refinement_flags
Si1 Si 0.20527(2) 0.37086(3) 0.11600(2) 0.01747(13) Uani 1 1 d .
N4 N 0.28395(8) 0.28976(12) 0.19907(8) 0.0295(4) Uani 1 1 d .
N2 N 0.22962(7) 0.43150(10) 0.05184(7) 0.0186(3) Uani 1 1 d .
C6 C 0.25842(10) 0.38257(12) 0.00135(8) 0.0218(4) Uani 1 1 d .
C32 C 0.29275(9) 0.45729(13) 0.19375(8) 0.0213(4) Uani 1 1 d .
H32 H 0.2774 0.5140 0.1775 0.026 Uiso 1 1 calc R
C31 C 0.26567(9) 0.37393(13) 0.17675(8) 0.0223(4) Uani 1 1 d .
C2 C 0.12652(9) 0.52232(13) 0.11978(9) 0.0230(4) Uani 1 1 d .
C11 C 0.32179(10) 0.36721(13) 0.00066(9) 0.0250(4) Uani 1 1 d .
N3 N 0.19471(9) 0.25677(12) 0.10166(9) 0.0257(4) Uani 1 1 d .
N1 N 0.13885(7) 0.42942(10) 0.13771(7) 0.0184(3) Uani 1 1 d .
N5 N 0.37095(8) 0.54045(12) 0.25176(8) 0.0300(4) Uani 1 1 d .
C18 C 0.09702(9) 0.38555(12) 0.18056(9) 0.0206(4) Uani 1 1 d .
C3 C 0.16964(9) 0.56691(13) 0.07836(9) 0.0231(4) Uani 1 1 d .
H3 H 0.1652 0.6324 0.0737 0.028 Uiso 1 1 calc R
C24 C 0.10201(9) 0.40371(13) 0.24374(9) 0.0225(4) Uani 1 1 d .
C4 C 0.21536(9) 0.52693(13) 0.04555(8) 0.0216(4) Uani 1 1 d .
C33 C 0.34253(9) 0.45949(14) 0.23462(9) 0.0249(4) Uani 1 1 d .
C19 C 0.05126(9) 0.32497(13) 0.15819(10) 0.0253(4) Uani 1 1 d .
C23 C 0.06174(10) 0.35770(14) 0.28355(10) 0.0282(5) Uani 1 1 d .
H23 H 0.0650 0.3684 0.3263 0.034 Uiso 1 1 calc R
C34 C 0.36111(10) 0.37190(15) 0.25727(10) 0.0314(5) Uani 1 1 d .
H34 H 0.3945 0.3677 0.2852 0.038 Uiso 1 1 calc R
C25 C 0.14738(10) 0.47176(14) 0.27107(9) 0.0279(5) Uani 1 1 d .
H25 H 0.1720 0.4992 0.2369 0.034 Uiso 1 1 calc R
C22 C 0.01738(10) 0.29704(14) 0.26201(11) 0.0326(5) Uani 1 1 d .
H22 H -0.0094 0.2663 0.2898 0.039 Uiso 1 1 calc R
C12 C 0.36548(10) 0.40866(14) 0.04738(10) 0.0281(5) Uani 1 1 d .
H12 H 0.3409 0.4483 0.0759 0.034 Uiso 1 1 calc R
C21 C 0.01228(10) 0.28141(14) 0.19999(11) 0.0319(5) Uani 1 1 d .
H21 H -0.0185 0.2400 0.1854 0.038 Uiso 1 1 calc R
C5 C 0.25348(11) 0.58242(14) 0.00259(9) 0.0305(5) Uani 1 1 d .
H5A H 0.2375 0.6461 0.0004 0.046 Uiso 1 1 calc R
H5B H 0.2521 0.5539 -0.0381 0.046 Uiso 1 1 calc R
H5C H 0.2961 0.5838 0.0172 0.046 Uiso 1 1 calc R
C9 C 0.30969(12) 0.27710(15) -0.09205(10) 0.0360(6) Uani 1 1 d .
H9 H 0.3272 0.2394 -0.1232 0.043 Uiso 1 1 calc R
C8 C 0.24763(12) 0.29638(14) -0.09280(9) 0.0335(5) Uani 1 1 d .
H8 H 0.2230 0.2739 -0.1255 0.040 Uiso 1 1 calc R
C26 C 0.19204(11) 0.42444(19) 0.31543(10) 0.0410(6) Uani 1 1 d .
H26A H 0.1692 0.4003 0.3507 0.062 Uiso 1 1 calc R
H26B H 0.2226 0.4698 0.3294 0.062 Uiso 1 1 calc R
H26C H 0.2129 0.3729 0.2946 0.062 Uiso 1 1 calc R
C36 C 0.34941(12) 0.62822(15) 0.22699(12) 0.0413(6) Uani 1 1 d .
H36A H 0.3602 0.6321 0.1835 0.062 Uiso 1 1 calc R
H36B H 0.3688 0.6798 0.2491 0.062 Uiso 1 1 calc R
H36C H 0.3047 0.6321 0.2315 0.062 Uiso 1 1 calc R
C7 C 0.22064(11) 0.34847(14) -0.04613(9) 0.0271(5) Uani 1 1 d .
C28 C 0.04166(10) 0.30818(14) 0.09019(10) 0.0315(5) Uani 1 1 d .
H28 H 0.0794 0.3303 0.0685 0.038 Uiso 1 1 calc R
C1 C 0.07650(11) 0.56956(15) 0.14003(11) 0.0359(5) Uani 1 1 d .
H1A H 0.0484 0.5403 0.1672 0.043 Uiso 1 1 calc R
H1B H 0.0696 0.6319 0.1271 0.043 Uiso 1 1 calc R
C10 C 0.34645(11) 0.31225(14) -0.04627(10) 0.0330(5) Uani 1 1 d .
H10 H 0.3892 0.2990 -0.0465 0.040 Uiso 1 1 calc R
C37 C 0.43537(10) 0.53840(18) 0.26943(11) 0.0393(6) Uani 1 1 d .
H37A H 0.4421 0.4881 0.2990 0.059 Uiso 1 1 calc R
H37B H 0.4466 0.5981 0.2880 0.059 Uiso 1 1 calc R
H37C H 0.4608 0.5276 0.2331 0.059 Uiso 1 1 calc R
C15 C 0.15205(11) 0.36836(16) -0.04771(10) 0.0371(5) Uani 1 1 d .
H15 H 0.1389 0.3833 -0.0050 0.044 Uiso 1 1 calc R
C35 C 0.33090(11) 0.29255(16) 0.23891(10) 0.0362(5) Uani 1 1 d .
H35 H 0.3443 0.2351 0.2558 0.043 Uiso 1 1 calc R
C13 C 0.41345(11) 0.47148(15) 0.01606(12) 0.0421(6) Uani 1 1 d .
H13A H 0.4403 0.4333 -0.0098 0.063 Uiso 1 1 calc R
H13B H 0.4381 0.5032 0.0473 0.063 Uiso 1 1 calc R
H13C H 0.3924 0.5179 -0.0093 0.063 Uiso 1 1 calc R
C30 C -0.01265(12) 0.36551(17) 0.06641(12) 0.0465(6) Uani 1 1 d .
H30A H -0.0172 0.3555 0.0223 0.070 Uiso 1 1 calc R
H30B H -0.0052 0.4317 0.0744 0.070 Uiso 1 1 calc R
H30C H -0.0503 0.3460 0.0873 0.070 Uiso 1 1 calc R
C14 C 0.39802(11) 0.33412(16) 0.08530(11) 0.0394(6) Uani 1 1 d .
H14A H 0.3674 0.2962 0.1067 0.059 Uiso 1 1 calc R
H14B H 0.4251 0.3641 0.1153 0.059 Uiso 1 1 calc R
H14C H 0.4225 0.2943 0.0583 0.059 Uiso 1 1 calc R
C29 C 0.03347(12) 0.20470(16) 0.07515(12) 0.0430(6) Uani 1 1 d .
H29A H -0.0044 0.1817 0.0941 0.065 Uiso 1 1 calc R
H29B H 0.0686 0.1695 0.0910 0.065 Uiso 1 1 calc R
H29C H 0.0310 0.1967 0.0307 0.065 Uiso 1 1 calc R
C17 C 0.11410(14) 0.2848(2) -0.06927(14) 0.0584(8) Uani 1 1 d .
H17A H 0.1226 0.2728 -0.1126 0.088 Uiso 1 1 calc R
H17B H 0.0703 0.2982 -0.0639 0.088 Uiso 1 1 calc R
H17C H 0.1251 0.2298 -0.0451 0.088 Uiso 1 1 calc R
C27 C 0.11338(13) 0.55170(16) 0.30361(11) 0.0429(6) Uani 1 1 d .
H27A H 0.0874 0.5846 0.2741 0.064 Uiso 1 1 calc R
H27B H 0.1434 0.5951 0.3210 0.064 Uiso 1 1 calc R
H27C H 0.0877 0.5262 0.3364 0.064 Uiso 1 1 calc R
C16 C 0.13845(16) 0.4540(2) -0.08733(13) 0.0606(8) Uani 1 1 d .
H16A H 0.1581 0.5090 -0.0692 0.091 Uiso 1 1 calc R
H16B H 0.0939 0.4639 -0.0895 0.091 Uiso 1 1 calc R
H16C H 0.1547 0.4440 -0.1286 0.091 Uiso 1 1 calc R
H1 H 0.2180(12) 0.2248(16) 0.1195(11) 0.028(7) Uiso 1 1 d .
H4 H 0.1751(13) 0.2362(18) 0.0709(13) 0.051(9) Uiso 1 1 d .

loop_
_atom_site_aniso_label
_atom_site_aniso_U_11
_atom_site_aniso_U_22
_atom_site_aniso_U_33
_atom_site_aniso_U_23
_atom_site_aniso_U_13
_atom_site_aniso_U_12
Si1 0.0163(3) 0.0186(2) 0.0175(2) 0.00004(19) 0.0015(2) -0.0002(2)
N4 0.0268(10) 0.0293(9) 0.0323(10) 0.0084(7) -0.0020(8) 0.0032(8)
N2 0.0206(8) 0.0193(7) 0.0160(7) -0.0018(6) 0.0036(6) 0.0024(7)
C6 0.0297(11) 0.0187(8) 0.0169(9) 0.0018(7) 0.0049(8) 0.0007(8)
C32 0.0164(9) 0.0288(10) 0.0186(9) 0.0038(8) 0.0015(8) 0.0011(8)
C31 0.0189(9) 0.0286(9) 0.0193(9) 0.0037(8) 0.0032(8) 0.0027(8)
C2 0.0227(10) 0.0231(9) 0.0234(10) -0.0013(8) -0.0005(8) 0.0020(8)
C11 0.0309(11) 0.0206(9) 0.0235(10) 0.0014(8) 0.0105(9) 0.0013(9)
N3 0.0283(10) 0.0212(8) 0.0278(10) -0.0003(8) 0.0010(8) -0.0002(8)
N1 0.0146(8) 0.0208(7) 0.0198(8) -0.0004(6) 0.0025(6) 0.0017(6)
N5 0.0222(9) 0.0380(10) 0.0298(9) 0.0050(7) -0.0091(8) -0.0010(8)
C18 0.0164(9) 0.0197(8) 0.0258(10) -0.0012(7) 0.0044(8) 0.0010(8)
C3 0.0264(11) 0.0190(8) 0.0238(10) 0.0008(7) 0.0029(8) 0.0026(8)
C24 0.0201(10) 0.0223(9) 0.0249(10) 0.0002(8) 0.0056(8) 0.0020(8)
C4 0.0277(11) 0.0199(9) 0.0172(9) -0.0001(7) -0.0010(8) 0.0019(8)
C33 0.0186(10) 0.0368(11) 0.0193(10) 0.0034(8) 0.0004(8) 0.0007(9)
C19 0.0163(9) 0.0229(9) 0.0368(11) -0.0049(8) 0.0023(9) 0.0023(8)
C23 0.0280(11) 0.0277(10) 0.0290(11) 0.0025(8) 0.0105(9) 0.0023(9)
C34 0.0226(11) 0.0420(12) 0.0295(11) 0.0105(9) -0.0068(9) 0.0047(10)
C25 0.0302(12) 0.0324(10) 0.0212(10) -0.0006(8) 0.0036(9) -0.0078(9)
C22 0.0261(11) 0.0264(10) 0.0454(13) 0.0043(9) 0.0149(10) -0.0009(9)
C12 0.0211(10) 0.0294(10) 0.0339(11) -0.0036(9) 0.0089(9) -0.0020(9)
C21 0.0185(10) 0.0262(10) 0.0511(14) -0.0027(9) 0.0076(10) -0.0036(9)
C5 0.0412(13) 0.0243(9) 0.0259(11) 0.0031(8) 0.0097(10) 0.0016(10)
C9 0.0535(16) 0.0295(11) 0.0251(11) -0.0059(9) 0.0171(11) 0.0001(11)
C8 0.0526(15) 0.0294(10) 0.0186(10) -0.0012(8) 0.0050(10) -0.0032(11)
C26 0.0372(14) 0.0617(15) 0.0241(11) 0.0067(11) -0.0031(10) -0.0105(12)
C36 0.0350(13) 0.0351(12) 0.0538(15) 0.0075(11) -0.0186(12) -0.0068(11)
C7 0.0388(12) 0.0260(10) 0.0164(9) -0.0005(7) 0.0021(9) -0.0001(9)
C28 0.0235(11) 0.0325(11) 0.0386(12) -0.0092(9) -0.0025(9) -0.0032(9)
C1 0.0316(12) 0.0278(10) 0.0482(13) 0.0077(10) 0.0135(11) 0.0084(10)
C10 0.0352(12) 0.0292(10) 0.0345(12) -0.0007(9) 0.0177(10) 0.0007(10)
C37 0.0198(11) 0.0559(15) 0.0421(13) 0.0013(11) -0.0071(10) -0.0030(11)
C15 0.0406(13) 0.0473(13) 0.0233(11) -0.0086(10) -0.0045(10) 0.0024(11)
C35 0.0345(13) 0.0366(11) 0.0376(13) 0.0130(10) -0.0064(10) 0.0073(11)
C13 0.0336(13) 0.0346(12) 0.0581(16) -0.0060(11) 0.0185(12) -0.0087(11)
C30 0.0402(14) 0.0454(13) 0.0540(16) -0.0063(12) -0.0161(13) 0.0030(12)
C14 0.0321(13) 0.0422(12) 0.0438(14) -0.0012(11) 0.0005(11) 0.0048(11)
C29 0.0372(14) 0.0377(12) 0.0542(15) -0.0178(11) -0.0095(12) -0.0023(11)
C17 0.0484(17) 0.0726(19) 0.0541(17) -0.0212(14) -0.0098(14) -0.0078(15)
C27 0.0548(17) 0.0353(12) 0.0386(13) -0.0116(10) 0.0127(12) -0.0114(12)
C16 0.068(2) 0.0677(18) 0.0455(16) -0.0005(13) -0.0189(15) 0.0229(17)

loop_
_atom_type_symbol
_atom_type_description
_atom_type_scat_dispersion_real
_atom_type_scat_dispersion_imag
_atom_type_scat_source
C C 0.0181 0.0091 'International Tables Vol C Tables 4.2.6.8 and 6.1.1.4'
H H 0.0000 0.0000 'International Tables Vol C Tables 4.2.6.8 and 6.1.1.4'
N N 0.0311 0.0180 'International Tables Vol C Tables 4.2.6.8 and 6.1.1.4'
Si Si 0.2541 0.3302 'International Tables Vol C Tables 4.2.6.8 and 6.1.1.4'

loop_
_geom_angle_atom_site_label_1
_geom_angle_atom_site_label_2
_geom_angle_atom_site_label_3
_geom_angle
N3 Si1 N2 112.31(8)
N3 Si1 N1 114.08(9)
N2 Si1 N1 103.42(8)
N3 Si1 C31 104.55(10)
N2 Si1 C31 110.38(8)
N1 Si1 C31 112.28(8)
C35 N4 C31 115.34(18)
C4 N2 C6 119.39(14)
C4 N2 Si1 119.94(12)
C6 N2 Si1 120.30(12)
C11 C6 C7 120.81(18)
C11 C6 N2 120.76(17)
C7 C6 N2 118.41(18)
C31 C32 C33 121.22(18)
N4 C31 C32 123.10(18)
N4 C31 Si1 116.03(15)
C32 C31 Si1 120.69(14)
C1 C2 N1 122.19(18)
C1 C2 C3 120.09(18)
N1 C2 C3 117.72(17)
C6 C11 C10 118.4(2)
C6 C11 C12 123.34(17)
C10 C11 C12 118.3(2)
C2 N1 C18 117.96(15)
C2 N1 Si1 122.53(13)
C18 N1 Si1 119.23(12)
C33 N5 C36 119.33(17)
C33 N5 C37 119.40(18)
C36 N5 C37 115.37(18)
C24 C18 C19 120.55(18)
C24 C18 N1 120.29(17)
C19 C18 N1 119.15(17)
C4 C3 C2 128.17(17)
C23 C24 C18 118.26(18)
C23 C24 C25 117.88(18)
C18 C24 C25 123.84(17)
C3 C4 N2 121.41(17)
C3 C4 C5 121.20(17)
N2 C4 C5 117.37(17)
N5 C33 C32 122.79(18)
N5 C33 C34 122.10(18)
C32 C33 C34 115.11(19)
C21 C19 C18 118.61(19)
C21 C19 C28 119.07(19)
C18 C19 C28 122.28(18)
C22 C23 C24 121.5(2)
C35 C34 C33 119.94(19)
C24 C25 C26 112.20(18)
C24 C25 C27 110.52(18)
C26 C25 C27 110.06(19)
C21 C22 C23 119.6(2)
C11 C12 C14 112.40(17)
C11 C12 C13 110.80(18)
C14 C12 C13 109.72(19)
C22 C21 C19 121.5(2)
C10 C9 C8 120.3(2)
C9 C8 C7 120.8(2)
C8 C7 C6 118.6(2)
C8 C7 C15 119.8(2)
C6 C7 C15 121.55(17)
C19 C28 C30 110.66(18)
C19 C28 C29 112.30(19)
C30 C28 C29 111.02(19)
C9 C10 C11 121.1(2)
C7 C15 C17 112.9(2)
C7 C15 C16 110.7(2)
C17 C15 C16 110.5(2)
N4 C35 C34 125.3(2)

loop_
_geom_bond_atom_site_label_1
_geom_bond_atom_site_label_2
_geom_bond_distance
Si1 N3 1.6833(17)
Si1 N2 1.7338(15)
Si1 N1 1.7381(16)
Si1 C31 1.869(2)
N4 C35 1.343(3)
N4 C31 1.363(3)
N2 C4 1.411(2)
N2 C6 1.451(2)
C6 C11 1.396(3)
C6 C7 1.412(3)
C32 C31 1.385(3)
C32 C33 1.405(3)
C2 C1 1.357(3)
C2 N1 1.416(2)
C2 C3 1.453(3)
C11 C10 1.401(3)
C11 C12 1.517(3)
N1 C18 1.450(2)
N5 C33 1.369(3)
N5 C36 1.449(3)
N5 C37 1.454(3)
C18 C24 1.410(3)
C18 C19 1.410(3)
C3 C4 1.354(3)
C24 C23 1.400(3)
C24 C25 1.512(3)
C4 C5 1.485(3)
C33 C34 1.411(3)
C19 C21 1.395(3)
C19 C28 1.520(3)
C23 C22 1.383(3)
C34 C35 1.375(3)
C25 C26 1.532(3)
C25 C27 1.540(3)
C22 C21 1.379(3)
C12 C14 1.528(3)
C12 C13 1.540(3)
C9 C10 1.377(3)
C9 C8 1.379(3)
C8 C7 1.395(3)
C7 C15 1.520(3)
C28 C30 1.531(3)
C28 C29 1.532(3)
C15 C17 1.531(3)
C15 C16 1.533(3)
